data_1101150
loop_
_publ_author_name
'Li Wu'
'Xia Long Chen'
'Yan Ping Xu'
'Yan Ping Sun'

_publ_contact_author_address
;
      Beijing National Laboratory for Condensed Matter Physics
      Institute of Physics
      Chinese Academy of Sciences
      P.O.Box 603, Beijing 100080
      People's Republic of China
;
_publ_contact_author_email xlchen@aphy.iphy.ac.cn
_publ_contact_author_fax 86(10)82649531
_publ_contact_author_name 'Professor Xiaolong Chen'
_publ_contact_author_phone 86(10)82649039
_publ_section_title
;
Structure Determination and Relative Properties of Novel Noncentrosymmetric
Borates MM'~4~(BO~3~)~3~ (M = Na, N = Ca and M = K, M' = Ca, Sr)
;
_journal_name_full 'Inorganic Chemistry'
_journal_page_first 3042
_journal_page_last 3047
_journal_paper_doi 10.1021/ic051494+
_journal_volume 45
_journal_year 2006
_chemical_formula_iupac 'K Sr4 (B O3)3'
_chemical_formula_moiety 'B3 Sr4 K O9'
_chemical_formula_structural 'Sr4 K (B O3)3'
_chemical_formula_sum 'B3 K O9 Sr4'
_chemical_formula_weight 566.01
_space_group_crystal_system orthorhombic
_space_group_IT_number 40
_space_group_name_Hall 'A 2 -2a'
_space_group_name_H-M_alt 'A m a 2'
_cell_angle_alpha 90.00
_cell_angle_beta 90.00
_cell_angle_gamma 90.00
_cell_formula_units_Z 4
_cell_length_a 11.03843(8)
_cell_length_b 11.98974(9)
_cell_length_c 6.88446(5)
_cell_measurement_temperature 295
_cell_volume 911.14(2)
_diffrn_ambient_temperature 295
_pd_proc_ls_prof_R_factor 0.0712
_pd_proc_ls_prof_wR_factor 0.0959
_refine_ls_R_I_factor 0.0570
_cod_depositor_comments
;
 Updating space group information.

 Antanas Vaitkus,
 2018-06-10

The following automatic conversions were performed:
'_symmetry_cell_setting' value 'Orthorhombic' changed to 'orthorhombic'
according to '/home/saulius/struct/CIF-dictionaries/cif_core.dic'
dictionary named 'cif_core.dic' version 2.4.1 from 2010-06-29.

Automatic conversion script
Id: cif_fix_enum 1527 2010-12-29 10:47:43Z saulius 
;
_cod_original_sg_symbol_Hall 'A a -2a'
_cod_original_formula_sum 'B3 Sr4 K O9'
_cod_database_code 1101150

loop_
_space_group_symop_id
_space_group_symop_operation_xyz
1 x,y,z
2 -x+1/2,y,z
3 x+1/2,-y,z
4 -x,-y,z
5 x,y+1/2,z+1/2
6 -x+1/2,y+1/2,z+1/2
7 x+1/2,-y+1/2,z+1/2
8 -x,-y+1/2,z+1/2

loop_
_atom_site_label
_atom_site_fract_x
_atom_site_fract_y
_atom_site_fract_z
_atom_site_U_iso_or_equiv
_atom_site_thermal_displace_type
_atom_site_occupancy
_atom_site_type_symbol
Sr1 .2500 .3551(2) .0623(5) .0080(5) Uiso 1 Sr
Sr2 -.0293(1) .2148(1) .9297(4) .0082(3) Uiso 1 Sr
Sr3 .0000 .0000 .2829 .0107(5) Uiso 1 Sr
K .2500 .5844(5) .3305(9) .016(1) Uiso 1 K
O1 .2500 .3475(11) .4541(25) .004(4) Uiso 1 O
O2 .2500 .5713(16) .912(3) .041(3) Uiso 1 O
O3 .1360(10) .6727(9) .6668(14) .005(3) Uiso 1 O
O4 .0302(7) .4017(9) .1092(16) .003(2) Uiso 1 O
O5 .8584(11) .1982(8) .2406(17) .005(3) Uiso 1 O
O6 .0000 .5000 .410(3) .010(4) Uiso 1 O
B1 .2500 .643(2) .751(4) .001(6) Uiso 1 B
B2 .2500 .328(2) .650(4) .004(6) Uiso 1 B
B3 .0000 .5000 .210(5) .015(7) Uiso 1 B

loop_
_geom_bond_atom_site_label_1
_geom_bond_atom_site_label_2
_geom_bond_site_symmetry_2
_geom_bond_distance
_geom_bond_publ_flag
Sr1 O1 . 2.699(18) yes
Sr1 O2 1_554 2.789(19) yes
Sr1 O3 5_544 2.624(11) yes
Sr1 O3 6_544 2.624(11) yes
Sr1 O4 . 2.511(8) yes
Sr1 O4 2_555 2.511(8) yes
Sr1 O5 7_454 2.597(12) yes
Sr1 O5 8_654 2.597(12) yes
Sr2 O1 7_455 2.553(4) yes
Sr2 O3 4_565 2.546(10) yes
Sr2 O3 5_545 2.500(11) yes
Sr2 O4 1_556 2.643(11) yes
Sr2 O4 8_555 2.612(11) yes
Sr2 O5 1_456 2.481(12) yes
Sr2 O5 8_655 2.518(11) yes
Sr2 O6 5_545 2.599(2) yes
Sr3 O2 5_544 3.023(8) yes
Sr3 O2 7_454 3.023(8) yes
Sr3 O3 5_544 2.679(11) yes
Sr3 O3 8_554 2.679(11) yes
Sr3 O4 5_545 2.558(11) yes
Sr3 O4 8_555 2.558(11) yes
Sr3 O5 1_455 2.859(11) yes
Sr3 O5 4_655 2.859(11) yes
Sr3 O6 5_544 2.564(20) yes
K O1 . 2.966(15) yes
K O2 1_554 2.883(23) yes
K O3 . 2.839(11) yes
K O3 2_555 2.839(11) yes
K O5 3_465 2.933(12) yes
K O5 4_665 2.933(12) yes
K O6 . 2.990(4) yes
K O6 2_555 2.990(4) yes
B1 O2 . 1.40(3) yes
B1 O3 . 1.432(17) yes
B1 O3 2_555 1.432(17) yes
B2 O1 . 1.37(3) yes
B2 O5 7_455 1.385(19) yes
B2 O5 8_655 1.385(19) yes
B3 O4 . 1.406(20) yes
B3 O4 4_565 1.406(20) yes
B3 O6 . 1.38(4) yes
